data_7024034
loop_
_publ_author_name
'Becker, Jan M.'
'Barker, James'
'Clarkson, Guy J.'
'van Gorkum, Remy'
'Johal, Gursharon K.'
'Walton, Richard I.'
'Scott, Peter'

_publ_section_title
;
 Chirality and diastereoselection in the mu-oxo diiron complexes
 L(2)Fe-O-FeL(2) (L = bidentate salicylaldiminato).
;
_journal_issue 9
_journal_name_full 'Dalton transactions (Cambridge, England : 2003)'
_journal_page_first 2309
_journal_page_last 2326
_journal_paper_doi 10.1039/b905706d
_journal_volume 39
_journal_year 2010
_chemical_absolute_configuration rmad
_chemical_formula_sum 'C34 H32 Fe N2 O6.5'
_chemical_formula_weight 628.47
_chemical_name_systematic
;
?
;
_space_group_IT_number 4
_symmetry_cell_setting monoclinic
_symmetry_space_group_name_Hall 'P 2yb'
_symmetry_space_group_name_H-M 'P 1 21 1'
_atom_sites_solution_hydrogens geom
_atom_sites_solution_primary direct
_atom_sites_solution_secondary difmap
_audit_creation_method SHELXL-97
_cell_angle_alpha 90.00
_cell_angle_beta 97.600(4)
_cell_angle_gamma 90.00
_cell_formula_units_Z 8
_cell_length_a 17.3993(11)
_cell_length_b 10.9524(7)
_cell_length_c 32.741(2)
_cell_measurement_reflns_used 8192
_cell_measurement_temperature 180(2)
_cell_measurement_theta_max 67.7
_cell_measurement_theta_min 3.02
_cell_volume 6184.5(7)
_computing_cell_refinement 'SAINT (Siemens, 1995)'
_computing_data_collection 'SMART (Siemens, 1994)'
_computing_data_reduction 'SAINT (Siemens, 1995)'
_computing_molecular_graphics 'SHELXTL (Sheldrick, 1997)'
_computing_publication_material 'SHELXTL (Sheldrick, 1997)'
_computing_structure_refinement 'SHELXL-97 (Sheldrick, 1997)'
_computing_structure_solution 'SHELXS-97 (Sheldrick, 1990)'
_diffrn_ambient_temperature 180(2)
_diffrn_detector_area_resol_mean 8.192
_diffrn_measured_fraction_theta_full 0.946
_diffrn_measured_fraction_theta_max 0.946
_diffrn_measurement_device_type 'Siemens SMART diffractometer'
_diffrn_measurement_method '\w scans'
_diffrn_radiation_monochromator graphite
_diffrn_radiation_source 'fine-focus sealed tube'
_diffrn_radiation_type CuK\a
_diffrn_radiation_wavelength 1.54178
_diffrn_reflns_av_R_equivalents 0.0506
_diffrn_reflns_av_sigmaI/netI 0.1398
_diffrn_reflns_limit_h_max 20
_diffrn_reflns_limit_h_min -19
_diffrn_reflns_limit_k_max 11
_diffrn_reflns_limit_k_min -12
_diffrn_reflns_limit_l_max 38
_diffrn_reflns_limit_l_min -38
_diffrn_reflns_number 40741
_diffrn_reflns_theta_full 66.03
_diffrn_reflns_theta_max 66.03
_diffrn_reflns_theta_min 1.36
_diffrn_standards_decay_% nil
_exptl_absorpt_coefficient_mu 4.321
_exptl_absorpt_correction_T_max 0.9581
_exptl_absorpt_correction_T_min 0.4787
_exptl_absorpt_correction_type multi-scan
_exptl_absorpt_process_details 'SADABS Sheldrick 97'
_exptl_crystal_colour orange
_exptl_crystal_density_diffrn 1.350
_exptl_crystal_density_method 'not measured'
_exptl_crystal_description plate
_exptl_crystal_F_000 2624
_exptl_crystal_size_max 0.20
_exptl_crystal_size_mid 0.02
_exptl_crystal_size_min 0.01
_refine_diff_density_max 0.935
_refine_diff_density_min -0.677
_refine_diff_density_rms 0.073
_refine_ls_abs_structure_details 'Flack H D (1983), Acta Cryst. A39, 876-881, 7865 Friedel Pairs'
_refine_ls_abs_structure_Flack 0.002(4)
_refine_ls_extinction_method none
_refine_ls_goodness_of_fit_ref 1.029
_refine_ls_hydrogen_treatment constr
_refine_ls_matrix_type full
_refine_ls_number_parameters 1597
_refine_ls_number_reflns 18647
_refine_ls_number_restraints 2016
_refine_ls_restrained_S_all 1.030
_refine_ls_R_factor_all 0.1104
_refine_ls_R_factor_gt 0.0615
_refine_ls_shift/su_max 0.001
_refine_ls_shift/su_mean 0.000
_refine_ls_structure_factor_coef Fsqd
_refine_ls_weighting_details 'calc w=1/[\s^2^(Fo^2^)+(0.0500P)^2^+0.0000P] where P=(Fo^2^+2Fc^2^)/3'
_refine_ls_weighting_scheme calc
_refine_ls_wR_factor_gt 0.1426
_refine_ls_wR_factor_ref 0.1702
_reflns_number_gt 11742
_reflns_number_total 18647
_reflns_threshold_expression >2sigma(I)
_cod_data_source_file b905706d.txt
_cod_data_source_block rvg1
_cod_depositor_comments
;
The following automatic conversions were performed:

'_symmetry_cell_setting' value 'Monoclinic' changed to 'monoclinic'
according to /home/saulius/struct/CIF-dictionaries/cif_core.dic
dictionary named 'cif_core.dic' version 2.4.2 from 2011-04-26.

Automatic conversion script
Id: cif_fix_values 1891 2012-01-12 08:04:46Z andrius 
;
_cod_original_cell_volume 6184.4(7)
_cod_original_sg_symbol_H-M P2(1)
_cod_original_formula_sum 'C34 H32 Fe N2 O6.50'
_cod_database_code 7024034

loop_
_symmetry_equiv_pos_as_xyz
'x, y, z'
'-x, y+1/2, -z'

loop_
_atom_site_label
_atom_site_type_symbol
_atom_site_fract_x
_atom_site_fract_y
_atom_site_fract_z
_atom_site_U_iso_or_equiv
_atom_site_adp_type
_atom_site_occupancy
_atom_site_symmetry_multiplicity
_atom_site_calc_flag
_atom_site_refinement_flags
_atom_site_disorder_assembly
_atom_site_disorder_group
Fe1 Fe 0.77076(5) 0.21445(9) 0.61578(3) 0.0287(3) Uani 1 1 d U . .
Fe2 Fe 0.77965(5) 0.53464(9) 0.61445(3) 0.0279(3) Uani 1 1 d U . .
Fe3 Fe 0.22945(6) -0.16793(9) 0.88722(3) 0.0304(3) Uani 1 1 d U . .
Fe4 Fe 0.21876(6) 0.15210(9) 0.88001(3) 0.0298(3) Uani 1 1 d U . .
O5 O 0.7569(2) 0.3758(4) 0.61741(12) 0.0352(11) Uani 1 1 d U . .
O10 O 0.2395(2) -0.0081(4) 0.87955(13) 0.0360(11) Uani 1 1 d U . .
O1 O 0.8621(2) 0.1570(4) 0.64805(12) 0.0389(11) Uani 1 1 d U . .
C1 C 0.9358(4) 0.1752(6) 0.64501(19) 0.0316(15) Uani 1 1 d U . .
N1 N 0.8381(3) 0.2112(5) 0.56311(15) 0.0310(12) Uani 1 1 d U . .
O1A O 1.1754(3) 0.2552(7) 0.64283(17) 0.0859(18) Uani 1 1 d U . .
O1B O 1.2017(5) 0.0596(8) 0.6439(3) 0.112(3) Uani 1 1 d U . .
C2 C 0.9910(4) 0.1654(7) 0.6808(2) 0.0432(18) Uani 1 1 d U . .
H2A H 0.9736 0.1472 0.7065 0.052 Uiso 1 1 calc R . .
C3 C 1.0687(4) 0.1814(7) 0.6793(2) 0.0455(18) Uani 1 1 d U . .
H3A H 1.1048 0.1714 0.7035 0.055 Uiso 1 1 calc R . .
C4 C 1.0942(4) 0.2119(8) 0.6426(2) 0.057(2) Uani 1 1 d DU . .
C5 C 1.0426(4) 0.2206(7) 0.6067(2) 0.0406(17) Uani 1 1 d U . .
H5A H 1.0609 0.2384 0.5812 0.049 Uiso 1 1 calc R . .
C6 C 0.9637(4) 0.2030(6) 0.60811(18) 0.0322(15) Uani 1 1 d U . .
C7 C 0.9131(4) 0.2140(6) 0.56881(19) 0.0293(15) Uani 1 1 d U . .
H7A H 0.9380 0.2244 0.5449 0.035 Uiso 1 1 calc R . .
C8 C 0.8056(4) 0.2230(6) 0.51933(19) 0.0312(15) Uani 1 1 d U . .
H8A H 0.8400 0.2797 0.5061 0.037 Uiso 1 1 calc R . .
C9 C 0.7237(3) 0.2786(6) 0.51344(19) 0.0349(16) Uani 1 1 d U . .
H9A H 0.7235 0.3536 0.5298 0.052 Uiso 1 1 calc R . .
H9B H 0.6870 0.2200 0.5226 0.052 Uiso 1 1 calc R . .
H9C H 0.7085 0.2976 0.4842 0.052 Uiso 1 1 calc R . .
C10 C 0.8063(3) 0.0985(6) 0.49698(19) 0.0298(15) Uani 1 1 d U . .
C11 C 0.7911(4) -0.0078(6) 0.5160(2) 0.0352(16) Uani 1 1 d U . .
H11A H 0.7789 -0.0057 0.5434 0.042 Uiso 1 1 calc R . .
C12 C 0.7933(4) -0.1183(7) 0.4960(2) 0.0391(17) Uani 1 1 d U . .
H12A H 0.7836 -0.1921 0.5097 0.047 Uiso 1 1 calc R . .
C13 C 0.8094(4) -0.1207(7) 0.4561(2) 0.0434(18) Uani 1 1 d U . .
H13A H 0.8107 -0.1964 0.4420 0.052 Uiso 1 1 calc R . .
C14 C 0.8235(4) -0.0140(7) 0.4366(2) 0.0414(17) Uani 1 1 d U . .
H14A H 0.8335 -0.0158 0.4087 0.050 Uiso 1 1 calc R . .
C15 C 0.8234(4) 0.0961(6) 0.45706(19) 0.0342(15) Uani 1 1 d U . .
H15A H 0.8351 0.1696 0.4438 0.041 Uiso 1 1 calc R . .
C16 C 1.2173(6) 0.1665(12) 0.6425(3) 0.084(3) Uani 1 1 d DU . .
C17 C 1.3021(4) 0.2158(9) 0.6417(2) 0.073(2) Uani 1 1 d U . .
H17A H 1.3009 0.3050 0.6392 0.110 Uiso 1 1 calc R . .
H17B H 1.3235 0.1805 0.6181 0.110 Uiso 1 1 calc R . .
H17C H 1.3347 0.1926 0.6673 0.110 Uiso 1 1 calc R . .
O2 O 0.6961(2) 0.1112(4) 0.58550(12) 0.0372(11) Uani 1 1 d U . .
N2 N 0.7114(3) 0.1696(5) 0.66807(15) 0.0327(13) Uani 1 1 d U . .
O2A O 0.3938(3) -0.0383(6) 0.59754(16) 0.0703(16) Uani 1 1 d U . .
O2B O 0.4341(4) -0.2184(6) 0.62155(19) 0.0835(19) Uani 1 1 d U . .
C18 C 0.6264(4) 0.0728(6) 0.58989(18) 0.0300(15) Uani 1 1 d U . .
C19 C 0.5789(4) 0.0221(6) 0.5568(2) 0.0415(17) Uani 1 1 d U . .
H19A H 0.5980 0.0156 0.5310 0.050 Uiso 1 1 calc R . .
C20 C 0.5056(4) -0.0190(6) 0.5600(2) 0.0416(17) Uani 1 1 d U . .
H20A H 0.4748 -0.0542 0.5369 0.050 Uiso 1 1 calc R . .
C21 C 0.4775(4) -0.0088(8) 0.5967(2) 0.053(2) Uani 1 1 d U . .
C22 C 0.5214(4) 0.0414(7) 0.6304(2) 0.0453(18) Uani 1 1 d U . .
H22A H 0.5000 0.0485 0.6556 0.054 Uiso 1 1 calc R . .
C23 C 0.5971(4) 0.0823(6) 0.6284(2) 0.0350(16) Uani 1 1 d U . .
C24 C 0.6419(4) 0.1260(6) 0.6655(2) 0.0401(17) Uani 1 1 d U . .
H24A H 0.6187 0.1226 0.6902 0.048 Uiso 1 1 calc R . .
C25 C 0.7529(4) 0.1968(6) 0.71009(19) 0.0402(17) Uani 1 1 d U . .
H25A H 0.7975 0.2515 0.7064 0.048 Uiso 1 1 calc R . .
C26 C 0.7871(4) 0.0749(7) 0.7277(2) 0.054(2) Uani 1 1 d U . .
H26A H 0.8179 0.0376 0.7080 0.081 Uiso 1 1 calc R . .
H26B H 0.7449 0.0197 0.7324 0.081 Uiso 1 1 calc R . .
H26C H 0.8202 0.0900 0.7538 0.081 Uiso 1 1 calc R . .
C27 C 0.7031(4) 0.2631(7) 0.7381(2) 0.0408(16) Uani 1 1 d U . .
C28 C 0.6935(4) 0.3869(8) 0.7334(2) 0.054(2) Uani 1 1 d U . .
H28A H 0.7163 0.4277 0.7123 0.065 Uiso 1 1 calc R . .
C29 C 0.6511(5) 0.4540(9) 0.7589(3) 0.075(3) Uani 1 1 d U . .
H29A H 0.6466 0.5401 0.7559 0.090 Uiso 1 1 calc R . .
C30 C 0.6166(5) 0.3952(10) 0.7879(3) 0.072(2) Uani 1 1 d U . .
H30A H 0.5872 0.4404 0.8052 0.087 Uiso 1 1 calc R . .
C31 C 0.6234(5) 0.2741(10) 0.7926(3) 0.084(3) Uani 1 1 d U . .
H31A H 0.5972 0.2342 0.8125 0.100 Uiso 1 1 calc R . .
C32 C 0.6683(5) 0.2055(8) 0.7686(2) 0.064(2) Uani 1 1 d U . .
H32A H 0.6750 0.1202 0.7732 0.077 Uiso 1 1 calc R . .
C33 C 0.3816(6) -0.1439(11) 0.6095(3) 0.073(3) Uani 1 1 d U . .
C34 C 0.2980(4) -0.1693(8) 0.6096(2) 0.066(2) Uani 1 1 d U . .
H34A H 0.2790 -0.1236 0.6320 0.100 Uiso 1 1 calc R . .
H34B H 0.2904 -0.2569 0.6137 0.100 Uiso 1 1 calc R . .
H34C H 0.2692 -0.1441 0.5832 0.100 Uiso 1 1 calc R . .
O3 O 0.7850(2) 0.6263(4) 0.66378(12) 0.0370(11) Uani 1 1 d U . .
N3 N 0.6630(3) 0.6074(4) 0.60152(14) 0.0279(12) Uani 1 1 d U . .
O3A O 0.5860(3) 0.8767(5) 0.75242(15) 0.0585(14) Uani 1 1 d U . .
O3B O 0.5506(4) 0.7118(7) 0.78505(19) 0.0850(19) Uani 1 1 d U . .
C35 C 0.7352(4) 0.6810(6) 0.6847(2) 0.0381(16) Uani 1 1 d U . .
C36 C 0.7576(4) 0.7194(7) 0.7257(2) 0.049(2) Uani 1 1 d U . .
H36A H 0.8090 0.7028 0.7381 0.059 Uiso 1 1 calc R . .
C37 C 0.7091(4) 0.7787(8) 0.7481(2) 0.055(2) Uani 1 1 d U . .
H37A H 0.7262 0.8022 0.7758 0.066 Uiso 1 1 calc R . .
C38 C 0.6335(4) 0.8049(7) 0.7300(2) 0.0444(18) Uani 1 1 d U . .
C39 C 0.6079(4) 0.7702(6) 0.6903(2) 0.0379(16) Uani 1 1 d U . .
H39A H 0.5565 0.7895 0.6785 0.046 Uiso 1 1 calc R . .
C40 C 0.6568(4) 0.7062(6) 0.66689(19) 0.0318(15) Uani 1 1 d U . .
C41 C 0.6266(4) 0.6689(6) 0.62644(19) 0.0312(15) Uani 1 1 d U . .
H41A H 0.5746 0.6913 0.6169 0.037 Uiso 1 1 calc R . .
C42 C 0.6206(4) 0.5780(6) 0.55983(17) 0.0327(15) Uani 1 1 d U . .
H42A H 0.6537 0.5199 0.5463 0.039 Uiso 1 1 calc R . .
C43 C 0.6135(4) 0.6951(7) 0.5341(2) 0.0477(19) Uani 1 1 d U . .
H43A H 0.6654 0.7264 0.5314 0.072 Uiso 1 1 calc R . .
H43B H 0.5847 0.7564 0.5476 0.072 Uiso 1 1 calc R . .
H43C H 0.5860 0.6774 0.5066 0.072 Uiso 1 1 calc R . .
C44 C 0.5428(4) 0.5150(6) 0.56185(18) 0.0322(15) Uani 1 1 d U . .
C45 C 0.5426(4) 0.3921(7) 0.5700(2) 0.0457(18) Uani 1 1 d U . .
H45A H 0.5908 0.3504 0.5745 0.055 Uiso 1 1 calc R . .
C46 C 0.4750(4) 0.3262(8) 0.5717(2) 0.057(2) Uani 1 1 d U . .
H46A H 0.4770 0.2411 0.5774 0.068 Uiso 1 1 calc R . .
C47 C 0.4060(4) 0.3856(8) 0.5652(2) 0.0498(19) Uani 1 1 d U . .
H47A H 0.3592 0.3415 0.5661 0.060 Uiso 1 1 calc R . .
C48 C 0.4030(4) 0.5109(8) 0.5573(2) 0.0483(19) Uani 1 1 d U . .
H48A H 0.3546 0.5523 0.5529 0.058 Uiso 1 1 calc R . .
C49 C 0.4719(4) 0.5745(7) 0.5557(2) 0.0440(17) Uani 1 1 d U . .
H49A H 0.4702 0.6598 0.5504 0.053 Uiso 1 1 calc R . .
C50 C 0.5488(5) 0.8196(10) 0.7814(2) 0.059(2) Uani 1 1 d U . .
C51 C 0.5098(5) 0.9102(9) 0.8061(3) 0.075(3) Uani 1 1 d U . .
H51A H 0.4555 0.8866 0.8062 0.113 Uiso 1 1 calc R . .
H51B H 0.5121 0.9915 0.7938 0.113 Uiso 1 1 calc R . .
H51C H 0.5362 0.9117 0.8344 0.113 Uiso 1 1 calc R . .
O4 O 0.7883(2) 0.5864(4) 0.55905(12) 0.0346(11) Uani 1 1 d U . .
N4 N 0.9079(3) 0.5195(5) 0.62279(14) 0.0293(12) Uani 1 1 d U . .
O4A O 0.9934(3) 0.4723(4) 0.45028(13) 0.0441(12) Uani 1 1 d U . .
O4B O 0.9807(4) 0.2777(8) 0.4565(2) 0.116(2) Uani 1 1 d U . .
C52 C 0.8376(4) 0.5544(6) 0.53376(19) 0.0291(14) Uani 1 1 d U . .
C53 C 0.8133(4) 0.5564(6) 0.49094(19) 0.0346(16) Uani 1 1 d U . .
H53A H 0.7615 0.5785 0.4808 0.042 Uiso 1 1 calc R . .
C54 C 0.8640(4) 0.5265(6) 0.46398(19) 0.0357(16) Uani 1 1 d U . .
H54A H 0.8470 0.5266 0.4352 0.043 Uiso 1 1 calc R . .
C55 C 0.9404(4) 0.4959(6) 0.47846(19) 0.0357(16) Uani 1 1 d U . .
C56 C 0.9658(4) 0.4925(6) 0.51980(19) 0.0344(16) Uani 1 1 d U . .
H56A H 1.0181 0.4715 0.5294 0.041 Uiso 1 1 calc R . .
C57 C 0.9146(4) 0.5200(6) 0.54782(19) 0.0349(16) Uani 1 1 d U . .
C58 C 0.9456(4) 0.5116(6) 0.59192(19) 0.0322(16) Uani 1 1 d U . .
H58A H 0.9999 0.4988 0.5981 0.039 Uiso 1 1 calc R . .
C59 C 0.9596(4) 0.5028(6) 0.66295(19) 0.0356(15) Uani 1 1 d U . .
H59A H 1.0003 0.4420 0.6581 0.043 Uiso 1 1 calc R . .
C60 C 0.9161(4) 0.4508(6) 0.69602(19) 0.0386(17) Uani 1 1 d U . .
H60A H 0.8851 0.3806 0.6849 0.058 Uiso 1 1 calc R . .
H60B H 0.8818 0.5135 0.7050 0.058 Uiso 1 1 calc R . .
H60C H 0.9531 0.4245 0.7195 0.058 Uiso 1 1 calc R . .
C61 C 1.0013(4) 0.6232(7) 0.6753(2) 0.0392(17) Uani 1 1 d U . .
C62 C 1.0783(4) 0.6394(9) 0.6674(2) 0.059(2) Uani 1 1 d U . .
H62A H 1.1044 0.5740 0.6560 0.070 Uiso 1 1 calc R . .
C63 C 1.1163(5) 0.7483(9) 0.6759(3) 0.074(2) Uani 1 1 d U . .
H63A H 1.1682 0.7585 0.6704 0.088 Uiso 1 1 calc R . .
C64 C 1.0777(6) 0.8440(9) 0.6929(3) 0.076(3) Uani 1 1 d U . .
H64A H 1.1029 0.9205 0.6979 0.091 Uiso 1 1 calc R . .
C65 C 1.0052(5) 0.8287(8) 0.7021(2) 0.065(2) Uani 1 1 d U . .
H65A H 0.9806 0.8928 0.7150 0.078 Uiso 1 1 calc R . .
C66 C 0.9659(4) 0.7185(7) 0.6927(2) 0.0481(18) Uani 1 1 d U . .
H66A H 0.9141 0.7096 0.6985 0.058 Uiso 1 1 calc R . .
C67 C 1.0067(5) 0.3616(8) 0.4392(2) 0.058(2) Uani 1 1 d U . .
C68 C 1.0623(4) 0.3506(7) 0.4094(2) 0.052(2) Uani 1 1 d U . .
H68A H 1.1064 0.3006 0.4212 0.078 Uiso 1 1 calc R . .
H68B H 1.0807 0.4320 0.4028 0.078 Uiso 1 1 calc R . .
H68C H 1.0369 0.3120 0.3841 0.078 Uiso 1 1 calc R . .
O6 O 0.1381(2) -0.2302(4) 0.85679(13) 0.0399(11) Uani 1 1 d U . .
N6 N 0.1620(3) -0.1618(5) 0.93929(15) 0.0306(12) Uani 1 1 d U . .
C69 C 0.0645(4) -0.2065(6) 0.8585(2) 0.0360(16) Uani 1 1 d U A .
C70 C 0.0089(4) -0.2171(7) 0.8224(2) 0.0425(17) Uani 1 1 d U . .
H70A H 0.0260 -0.2373 0.7969 0.051 Uiso 1 1 calc R . .
C71 C -0.0677(4) -0.1990(7) 0.8238(2) 0.053(2) Uani 1 1 d U A .
H71A H -0.1039 -0.2080 0.7996 0.064 Uiso 1 1 calc R . .
C72 C -0.0926(4) -0.1674(8) 0.8604(2) 0.056(2) Uani 1 1 d U . .
C73 C -0.0433(4) -0.1540(7) 0.8955(2) 0.0419(17) Uani 1 1 d U A .
H73A H -0.0625 -0.1317 0.9203 0.050 Uiso 1 1 calc R . .
C74 C 0.0369(4) -0.1730(6) 0.89544(19) 0.0328(15) Uani 1 1 d U . .
C75 C 0.0865(4) -0.1590(6) 0.93414(19) 0.0308(15) Uani 1 1 d U A .
H75A H 0.0619 -0.1465 0.9580 0.037 Uiso 1 1 calc R . .
C76 C 0.1954(4) -0.1463(6) 0.9838(2) 0.0349(15) Uani 1 1 d U . .
H76A H 0.1599 -0.0902 0.9965 0.042 Uiso 1 1 calc R . .
C77 C 0.2765(4) -0.0860(6) 0.9893(2) 0.0422(18) Uani 1 1 d U . .
H77A H 0.2764 -0.0162 0.9705 0.063 Uiso 1 1 calc R . .
H77B H 0.3153 -0.1457 0.9830 0.063 Uiso 1 1 calc R . .
H77C H 0.2893 -0.0579 1.0178 0.063 Uiso 1 1 calc R . .
C78 C 0.1942(3) -0.2684(6) 1.0060(2) 0.0338(15) Uani 1 1 d U . .
C79 C 0.2129(4) -0.3769(6) 0.9873(2) 0.0453(18) Uani 1 1 d U . .
H79A H 0.2273 -0.3747 0.9604 0.054 Uiso 1 1 calc R . .
C80 C 0.2108(4) -0.4884(7) 1.0076(2) 0.0450(19) Uani 1 1 d U . .
H80A H 0.2212 -0.5620 0.9940 0.054 Uiso 1 1 calc R . .
C81 C 0.1939(4) -0.4908(7) 1.0469(2) 0.0466(19) Uani 1 1 d U . .
H81A H 0.1940 -0.5664 1.0611 0.056 Uiso 1 1 calc R . .
C82 C 0.1765(4) -0.3845(7) 1.0663(2) 0.0475(18) Uani 1 1 d U . .
H82A H 0.1651 -0.3870 1.0939 0.057 Uiso 1 1 calc R . .
C83 C 0.1758(4) -0.2729(7) 1.0455(2) 0.0412(17) Uani 1 1 d U . .
H83A H 0.1626 -0.2001 1.0587 0.049 Uiso 1 1 calc R . .
O6A O -0.1724(14) -0.1258(17) 0.8589(7) 0.062(2) Uani 0.436(6) 1 d PU A 1
O6B O -0.2028(8) -0.3190(13) 0.8546(4) 0.084(2) Uani 0.436(6) 1 d PU A 1
C84 C -0.2265(12) -0.223(2) 0.8564(6) 0.062(3) Uani 0.436(6) 1 d PU A 1
C85 C -0.3033(12) -0.1503(19) 0.8529(7) 0.074(4) Uani 0.436(6) 1 d PU A 1
H85A H -0.3431 -0.1930 0.8342 0.111 Uiso 0.436(6) 1 calc PR A 1
H85B H -0.2953 -0.0685 0.8422 0.111 Uiso 0.436(6) 1 calc PR A 1
H85C H -0.3202 -0.1435 0.8802 0.111 Uiso 0.436(6) 1 calc PR A 1
O6C O -0.1761(10) -0.1730(12) 0.8657(5) 0.062(2) Uani 0.564(6) 1 d PU A 2
O6D O -0.1808(6) 0.0047(11) 0.8306(3) 0.084(2) Uani 0.564(6) 1 d PU A 2
C4A C -0.2109(9) -0.0743(18) 0.8468(5) 0.062(3) Uani 0.564(6) 1 d PU A 2
C5A C -0.2959(9) -0.0648(18) 0.8543(5) 0.074(4) Uani 0.564(6) 1 d PU A 2
H5AA H -0.3002 -0.0070 0.8767 0.111 Uiso 0.564(6) 1 calc PR A 2
H5AB H -0.3143 -0.1453 0.8618 0.111 Uiso 0.564(6) 1 calc PR A 2
H5AC H -0.3275 -0.0361 0.8291 0.111 Uiso 0.564(6) 1 calc PR A 2
O7 O 0.3086(2) -0.2579(4) 0.92023(13) 0.0386(11) Uani 1 1 d U . .
N7 N 0.2830(3) -0.2355(5) 0.83596(15) 0.0326(12) Uani 1 1 d U . .
O7A O 0.5843(3) -0.4838(6) 0.89895(18) 0.0794(17) Uani 1 1 d U . .
O7B O 0.6511(5) -0.3229(10) 0.9151(3) 0.116(3) Uani 1 1 d DU . .
C86 C 0.3756(4) -0.3080(6) 0.9153(2) 0.0369(16) Uani 1 1 d U . .
C87 C 0.4266(4) -0.3490(7) 0.9496(2) 0.0420(17) Uani 1 1 d U . .
H87A H 0.4124 -0.3393 0.9764 0.050 Uiso 1 1 calc R . .
C88 C 0.4961(4) -0.4025(7) 0.9452(2) 0.053(2) Uani 1 1 d U . .
H88A H 0.5295 -0.4303 0.9687 0.063 Uiso 1 1 calc R . .
C89 C 0.5171(4) -0.4155(7) 0.9061(2) 0.053(2) Uani 1 1 d DU . .
C90 C 0.4719(4) -0.3779(7) 0.8717(2) 0.0493(19) Uani 1 1 d U . .
H90A H 0.4887 -0.3868 0.8454 0.059 Uiso 1 1 calc R . .
C91 C 0.3976(4) -0.3241(6) 0.8755(2) 0.0393(18) Uani 1 1 d U . .
C92 C 0.3496(4) -0.2901(6) 0.8383(2) 0.0424(18) Uani 1 1 d U . .
H92A H 0.3683 -0.3092 0.8131 0.051 Uiso 1 1 calc R . .
C93 C 0.2391(4) -0.2202(7) 0.79337(19) 0.0398(16) Uani 1 1 d U . .
H93A H 0.1940 -0.1657 0.7962 0.048 Uiso 1 1 calc R . .
C94 C 0.2064(4) -0.3423(7) 0.7794(2) 0.058(2) Uani 1 1 d U . .
H94A H 0.1780 -0.3348 0.7516 0.087 Uiso 1 1 calc R . .
H94B H 0.1711 -0.3708 0.7983 0.087 Uiso 1 1 calc R . .
H94C H 0.2488 -0.4011 0.7790 0.087 Uiso 1 1 calc R . .
C95 C 0.2877(4) -0.1563(7) 0.76571(19) 0.0407(17) Uani 1 1 d U . .
C96 C 0.2939(4) -0.0319(8) 0.7672(2) 0.054(2) Uani 1 1 d U . .
H96A H 0.2651 0.0118 0.7852 0.065 Uiso 1 1 calc R . .
C97 C 0.3409(5) 0.0336(10) 0.7436(3) 0.075(2) Uani 1 1 d U . .
H97A H 0.3442 0.1201 0.7449 0.090 Uiso 1 1 calc R . .
C98 C 0.3825(5) -0.0333(10) 0.7180(3) 0.073(2) Uani 1 1 d U . .
H98A H 0.4155 0.0089 0.7019 0.087 Uiso 1 1 calc R . .
C99 C 0.3778(5) -0.1563(9) 0.7152(2) 0.065(2) Uani 1 1 d U . .
H99A H 0.4077 -0.1996 0.6977 0.078 Uiso 1 1 calc R . .
C100 C 0.3292(4) -0.2181(8) 0.7380(2) 0.054(2) Uani 1 1 d U . .
H10D H 0.3236 -0.3041 0.7349 0.064 Uiso 1 1 calc R . .
C101 C 0.6431(6) -0.4308(11) 0.9013(3) 0.094(3) Uani 1 1 d DU . .
C102 C 0.7110(5) -0.5106(10) 0.8907(3) 0.102(3) Uani 1 1 d DU . .
H10A H 0.6930 -0.5946 0.8855 0.143 Uiso 1 1 calc R . .
H10B H 0.7530 -0.5095 0.9138 0.143 Uiso 1 1 calc R . .
H10C H 0.7301 -0.4781 0.8660 0.143 Uiso 1 1 calc R . .
O8 O 0.2109(2) 0.2130(4) 0.93430(12) 0.0359(11) Uani 1 1 d U . .
N8 N 0.0909(3) 0.1395(5) 0.87189(14) 0.0291(12) Uani 1 1 d U . .
O8A O 0.0087(3) 0.1047(5) 1.04563(14) 0.0499(13) Uani 1 1 d U . .
O8B O 0.0144(4) -0.0909(8) 1.0343(2) 0.113(2) Uani 1 1 d U . .
C103 C 0.1621(4) 0.1827(6) 0.96071(19) 0.0318(15) Uani 1 1 d U . .
C104 C 0.1853(4) 0.1912(6) 1.00255(19) 0.0347(16) Uani 1 1 d U . .
H10E H 0.2366 0.2167 1.0124 0.042 Uiso 1 1 calc R . .
C105 C 0.1339(4) 0.1625(6) 1.0306(2) 0.0394(16) Uani 1 1 d U . .
H10F H 0.1505 0.1664 1.0594 0.047 Uiso 1 1 calc R . .
C106 C 0.0596(4) 0.1289(6) 1.01625(19) 0.0372(16) Uani 1 1 d U . .
C107 C 0.0343(4) 0.1208(6) 0.97470(19) 0.0373(16) Uani 1 1 d U . .
H10G H -0.0176 0.0971 0.9654 0.045 Uiso 1 1 calc R . .
C108 C 0.0845(4) 0.1472(6) 0.94664(19) 0.0312(14) Uani 1 1 d U . .
C109 C 0.0551(4) 0.1347(6) 0.90337(19) 0.0323(15) Uani 1 1 d U . .
H10H H 0.0008 0.1209 0.8976 0.039 Uiso 1 1 calc R . .
C110 C 0.0380(4) 0.1241(6) 0.83190(18) 0.0339(15) Uani 1 1 d U . .
H11H H -0.0018 0.0622 0.8370 0.041 Uiso 1 1 calc R . .
C111 C 0.0802(4) 0.0734(6) 0.79811(18) 0.0400(17) Uani 1 1 d U . .
H11B H 0.1117 0.0032 0.8086 0.060 Uiso 1 1 calc R . .
H11C H 0.1140 0.1366 0.7889 0.060 Uiso 1 1 calc R . .
H11D H 0.0424 0.0476 0.7749 0.060 Uiso 1 1 calc R . .
C112 C -0.0049(4) 0.2423(7) 0.8210(2) 0.0407(17) Uani 1 1 d U . .
C113 C 0.0341(5) 0.3456(7) 0.8122(2) 0.0524(19) Uani 1 1 d U . .
H11I H 0.0884 0.3422 0.8113 0.063 Uiso 1 1 calc R . .
C114 C -0.0059(6) 0.4572(9) 0.8044(2) 0.072(2) Uani 1 1 d U . .
H11J H 0.0207 0.5292 0.7981 0.086 Uiso 1 1 calc R . .
C115 C -0.0837(6) 0.4587(10) 0.8060(3) 0.085(3) Uani 1 1 d U . .
H11K H -0.1106 0.5338 0.8012 0.102 Uiso 1 1 calc R . .
C116 C -0.1244(6) 0.3585(10) 0.8142(3) 0.085(3) Uani 1 1 d U . .
H11L H -0.1789 0.3623 0.8145 0.101 Uiso 1 1 calc R . .
C117 C -0.0841(5) 0.2500(9) 0.8221(2) 0.064(2) Uani 1 1 d U . .
H11M H -0.1115 0.1790 0.8285 0.077 Uiso 1 1 calc R . .
C118 C -0.0082(5) -0.0083(8) 1.0536(2) 0.057(2) Uani 1 1 d U . .
C119 C -0.0598(4) -0.0226(8) 1.0857(2) 0.057(2) Uani 1 1 d U . .
H11E H -0.1047 -0.0725 1.0749 0.086 Uiso 1 1 calc R . .
H11F H -0.0776 0.0579 1.0935 0.086 Uiso 1 1 calc R . .
H11G H -0.0315 -0.0627 1.1099 0.086 Uiso 1 1 calc R . .
O9 O 0.2119(2) 0.2427(4) 0.83000(13) 0.0422(12) Uani 1 1 d U . .
O9A O 0.4129(3) 0.4519(5) 0.73244(16) 0.0641(15) Uani 1 1 d U . .
O9B O 0.4552(3) 0.2739(7) 0.71019(17) 0.0717(17) Uani 1 1 d U . .
N9 N 0.3375(3) 0.2169(5) 0.89034(16) 0.0346(13) Uani 1 1 d U . .
C120 C 0.2632(4) 0.2883(6) 0.8070(2) 0.0381(16) Uani 1 1 d U . .
C121 C 0.2373(4) 0.3275(6) 0.7665(2) 0.0412(18) Uani 1 1 d U . .
H12F H 0.1842 0.3181 0.7558 0.049 Uiso 1 1 calc R . .
C122 C 0.2872(4) 0.3791(6) 0.7421(2) 0.0461(18) Uani 1 1 d U . .
H12G H 0.2684 0.4063 0.7150 0.055 Uiso 1 1 calc R . .
C123 C 0.3650(4) 0.3911(7) 0.7571(2) 0.0485(19) Uani 1 1 d U . .
C124 C 0.3917(4) 0.3537(7) 0.7967(2) 0.051(2) Uani 1 1 d U . .
H12H H 0.4453 0.3625 0.8066 0.062 Uiso 1 1 calc R . .
C125 C 0.3420(4) 0.3030(6) 0.8227(2) 0.0389(17) Uani 1 1 d U . .
C126 C 0.3753(4) 0.2672(7) 0.8632(2) 0.0433(18) Uani 1 1 d U . .
H12I H 0.4291 0.2814 0.8708 0.052 Uiso 1 1 calc R . .
C127 C 0.3802(4) 0.1969(6) 0.9327(2) 0.0387(16) Uani 1 1 d U . .
H12E H 0.3472 0.1420 0.9475 0.046 Uiso 1 1 calc R . .
C128 C 0.3866(4) 0.3180(7) 0.9561(2) 0.061(2) Uani 1 1 d U . .
H12B H 0.3349 0.3539 0.9555 0.092 Uiso 1 1 calc R . .
H12C H 0.4198 0.3741 0.9430 0.092 Uiso 1 1 calc R . .
H12D H 0.4092 0.3037 0.9847 0.092 Uiso 1 1 calc R . .
C129 C 0.4568(4) 0.1312(7) 0.93166(19) 0.0377(16) Uani 1 1 d U . .
C130 C 0.4561(4) 0.0053(7) 0.9262(2) 0.0454(18) Uani 1 1 d U . .
H13E H 0.4079 -0.0365 0.9227 0.054 Uiso 1 1 calc R . .
C131 C 0.5230(4) -0.0600(8) 0.9257(2) 0.057(2) Uani 1 1 d U . .
H13F H 0.5210 -0.1458 0.9214 0.068 Uiso 1 1 calc R . .
C132 C 0.5926(5) -0.0006(9) 0.9314(3) 0.067(2) Uani 1 1 d U . .
H13G H 0.6394 -0.0454 0.9316 0.080 Uiso 1 1 calc R . .
C133 C 0.5952(4) 0.1216(9) 0.9368(2) 0.064(2) Uani 1 1 d U . .
H13H H 0.6440 0.1618 0.9410 0.077 Uiso 1 1 calc R . .
C134 C 0.5279(4) 0.1892(7) 0.9364(2) 0.0510(19) Uani 1 1 d U . .
H13I H 0.5306 0.2754 0.9393 0.061 Uiso 1 1 calc R . .
C135 C 0.4530(5) 0.3813(10) 0.7087(2) 0.061(2) Uani 1 1 d U . .
C136 C 0.4956(5) 0.4674(9) 0.6820(2) 0.079(3) Uani 1 1 d U . .
H13B H 0.5293 0.4194 0.6664 0.119 Uiso 1 1 calc R . .
H13C H 0.5270 0.5256 0.6998 0.119 Uiso 1 1 calc R . .
H13D H 0.4576 0.5120 0.6628 0.119 Uiso 1 1 calc R . .

loop_
_atom_site_aniso_label
_atom_site_aniso_U_11
_atom_site_aniso_U_22
_atom_site_aniso_U_33
_atom_site_aniso_U_23
_atom_site_aniso_U_13
_atom_site_aniso_U_12
Fe1 0.0294(7) 0.0272(7) 0.0319(6) 0.0002(5) 0.0124(5) -0.0019(4)
Fe2 0.0314(7) 0.0259(7) 0.0286(6) -0.0023(5) 0.0122(5) -0.0011(5)
Fe3 0.0307(7) 0.0254(7) 0.0379(6) -0.0015(5) 0.0148(5) -0.0005(5)
Fe4 0.0309(7) 0.0271(7) 0.0336(6) -0.0005(5) 0.0126(5) -0.0028(5)
O5 0.037(3) 0.033(3) 0.038(2) -0.001(2) 0.015(2) 0.001(2)
O10 0.032(3) 0.034(3) 0.044(3) 0.002(2) 0.014(2) -0.0011(19)
O1 0.034(3) 0.048(3) 0.037(2) 0.004(2) 0.011(2) -0.003(2)
C1 0.034(3) 0.029(4) 0.034(3) -0.003(3) 0.010(3) -0.002(3)
N1 0.034(3) 0.028(3) 0.033(3) 0.002(2) 0.016(2) 0.002(2)
O1A 0.062(3) 0.133(4) 0.065(3) 0.032(3) 0.019(3) 0.022(3)
O1B 0.118(5) 0.120(4) 0.118(5) -0.002(4) 0.020(4) -0.006(4)
C2 0.035(4) 0.057(5) 0.039(4) 0.002(4) 0.010(3) 0.006(4)
C3 0.038(4) 0.058(5) 0.039(3) 0.003(3) -0.001(3) 0.001(3)
C4 0.045(3) 0.078(4) 0.048(4) 0.008(4) 0.008(3) -0.005(3)
C5 0.033(4) 0.057(5) 0.035(4) 0.003(3) 0.014(3) 0.003(3)
C6 0.035(4) 0.037(4) 0.027(3) 0.005(3) 0.013(3) 0.005(3)
C7 0.033(3) 0.023(4) 0.035(3) 0.001(3) 0.016(3) -0.001(3)
C8 0.034(4) 0.031(4) 0.031(3) 0.002(3) 0.012(3) 0.004(3)
C9 0.038(4) 0.031(4) 0.037(4) -0.002(3) 0.010(3) 0.006(3)
C10 0.026(4) 0.030(4) 0.035(3) -0.003(3) 0.010(3) 0.003(3)
C11 0.036(4) 0.037(4) 0.034(4) -0.002(3) 0.011(3) -0.005(3)
C12 0.036(4) 0.032(4) 0.050(4) -0.001(3) 0.012(4) 0.001(3)
C13 0.040(4) 0.043(4) 0.049(4) -0.013(3) 0.012(3) -0.002(3)
C14 0.042(4) 0.048(4) 0.035(3) -0.007(3) 0.010(3) 0.003(3)
C15 0.034(4) 0.039(4) 0.032(3) 0.001(3) 0.011(3) -0.002(3)
C16 0.093(5) 0.101(6) 0.064(5) 0.005(5) 0.025(5) -0.003(5)
C17 0.053(4) 0.101(5) 0.066(4) 0.009(4) 0.009(4) -0.001(4)
O2 0.034(3) 0.043(3) 0.040(2) -0.007(2) 0.020(2) -0.008(2)
N2 0.039(3) 0.031(3) 0.029(3) 0.003(2) 0.008(2) -0.010(2)
O2A 0.070(3) 0.081(4) 0.065(3) -0.015(3) 0.028(3) -0.030(3)
O2B 0.084(4) 0.076(4) 0.100(5) -0.016(4) 0.046(4) -0.016(3)
C18 0.036(4) 0.024(4) 0.033(3) -0.002(3) 0.015(3) -0.008(3)
C19 0.042(4) 0.041(5) 0.043(4) -0.011(3) 0.011(3) -0.006(3)
C20 0.041(4) 0.036(4) 0.049(4) -0.010(4) 0.013(4) -0.011(3)
C21 0.046(4) 0.068(5) 0.050(4) -0.006(4) 0.019(3) -0.016(4)
C22 0.036(4) 0.063(5) 0.040(4) 0.001(4) 0.018(3) -0.011(4)
C23 0.035(4) 0.033(4) 0.039(4) 0.000(3) 0.013(3) -0.005(3)
C24 0.044(4) 0.040(5) 0.040(4) -0.005(3) 0.019(3) -0.010(3)
C25 0.043(4) 0.041(4) 0.038(4) -0.002(3) 0.009(3) -0.011(3)
C26 0.056(5) 0.058(5) 0.051(5) 0.016(4) 0.012(4) 0.006(4)
C27 0.037(4) 0.043(4) 0.043(4) -0.003(3) 0.007(3) -0.009(3)
C28 0.056(5) 0.052(5) 0.055(5) -0.005(4) 0.011(4) -0.011(4)
C29 0.066(6) 0.068(6) 0.093(7) -0.015(5) 0.019(5) 0.011(5)
C30 0.056(5) 0.087(5) 0.077(5) -0.019(5) 0.022(4) 0.001(4)
C31 0.088(5) 0.094(5) 0.079(5) -0.017(5) 0.048(4) -0.012(5)
C32 0.075(5) 0.064(5) 0.061(4) -0.001(4) 0.033(4) -0.006(4)
C33 0.069(6) 0.078(7) 0.078(7) -0.024(5) 0.037(5) -0.012(5)
C34 0.055(4) 0.079(4) 0.069(4) -0.013(3) 0.021(3) -0.023(3)
O3 0.027(2) 0.045(3) 0.040(2) -0.016(2) 0.007(2) -0.003(2)
N3 0.028(3) 0.029(3) 0.027(3) 0.000(2) 0.008(2) -0.005(2)
O3A 0.053(3) 0.066(3) 0.060(3) -0.024(3) 0.023(2) -0.001(2)
O3B 0.084(4) 0.095(4) 0.085(4) -0.011(4) 0.045(3) 0.000(4)
C35 0.036(4) 0.040(4) 0.041(4) -0.015(3) 0.012(3) -0.007(3)
C36 0.039(4) 0.072(6) 0.036(4) -0.026(4) 0.007(3) -0.003(4)
C37 0.048(4) 0.071(6) 0.046(4) -0.020(4) 0.013(4) -0.004(4)
C38 0.041(4) 0.048(4) 0.049(4) -0.015(3) 0.021(3) -0.005(3)
C39 0.031(4) 0.037(4) 0.049(4) -0.006(3) 0.020(3) -0.008(3)
C40 0.034(4) 0.028(4) 0.037(3) -0.002(3) 0.015(3) 0.000(3)
C41 0.027(4) 0.030(4) 0.038(3) -0.004(3) 0.010(3) -0.001(3)
C42 0.040(4) 0.035(4) 0.024(3) -0.001(3) 0.008(3) 0.001(3)
C43 0.046(5) 0.056(5) 0.041(4) 0.012(4) 0.006(4) -0.013(4)
C44 0.027(3) 0.042(4) 0.028(3) -0.003(3) 0.008(3) 0.002(3)
C45 0.035(4) 0.045(4) 0.059(5) -0.002(4) 0.016(4) -0.002(3)
C46 0.044(5) 0.065(5) 0.060(5) 0.013(4) 0.002(4) -0.018(4)
C47 0.034(4) 0.073(5) 0.042(4) 0.000(4) 0.006(4) -0.018(4)
C48 0.027(4) 0.074(5) 0.044(4) 0.000(4) 0.005(4) 0.005(4)
C49 0.046(4) 0.044(4) 0.042(4) -0.002(4) 0.006(4) 0.007(3)
C50 0.045(4) 0.087(5) 0.050(4) -0.013(4) 0.021(3) -0.005(4)
C51 0.060(4) 0.095(5) 0.074(4) -0.020(4) 0.021(4) 0.008(4)
O4 0.033(3) 0.043(3) 0.030(2) 0.006(2) 0.013(2) 0.006(2)
N4 0.034(3) 0.029(3) 0.026(3) -0.005(2) 0.003(2) -0.001(2)
O4A 0.056(3) 0.041(3) 0.040(2) -0.008(2) 0.026(2) 0.006(2)
O4B 0.118(3) 0.110(3) 0.115(3) 0.0012(18) 0.0315(19) -0.0030(18)
C52 0.033(4) 0.024(4) 0.033(3) -0.001(3) 0.015(3) -0.004(3)
C53 0.037(4) 0.035(4) 0.034(3) 0.002(3) 0.011(3) 0.002(3)
C54 0.050(4) 0.028(4) 0.031(4) 0.001(3) 0.015(3) -0.002(3)
C55 0.040(4) 0.039(4) 0.032(3) 0.002(3) 0.021(3) 0.000(3)
C56 0.031(4) 0.041(4) 0.034(3) 0.001(3) 0.017(3) -0.002(3)
C57 0.032(4) 0.040(4) 0.035(3) -0.003(3) 0.014(3) -0.001(3)
C58 0.031(4) 0.036(4) 0.032(3) -0.008(3) 0.015(3) -0.002(3)
C59 0.035(4) 0.041(4) 0.031(3) -0.004(3) 0.004(3) 0.005(3)
C60 0.039(4) 0.039(4) 0.037(4) 0.001(3) 0.002(3) -0.004(3)
C61 0.034(4) 0.053(4) 0.029(4) -0.001(3) -0.005(3) -0.007(3)
C62 0.040(4) 0.081(6) 0.055(5) -0.002(5) 0.005(4) -0.007(4)
C63 0.057(5) 0.092(5) 0.071(5) 0.006(4) 0.003(4) -0.026(4)
C64 0.086(5) 0.070(5) 0.071(5) 0.003(4) 0.004(4) -0.027(4)
C65 0.086(6) 0.045(5) 0.062(5) -0.007(4) 0.004(5) -0.019(4)
C66 0.056(5) 0.041(4) 0.047(4) -0.003(4) 0.002(4) -0.004(3)
C67 0.066(5) 0.044(4) 0.071(5) -0.004(4) 0.032(4) -0.003(4)
C68 0.061(4) 0.049(5) 0.049(4) -0.020(4) 0.019(3) 0.008(3)
O6 0.033(3) 0.041(3) 0.049(3) -0.012(2) 0.019(2) -0.001(2)
N6 0.037(3) 0.024(3) 0.034(3) 0.003(2) 0.014(2) 0.001(2)
C69 0.038(4) 0.032(4) 0.040(4) -0.001(3) 0.017(3) -0.006(3)
C70 0.047(4) 0.045(5) 0.039(4) -0.004(4) 0.016(3) -0.002(4)
C71 0.045(4) 0.068(6) 0.045(4) -0.010(4) -0.001(4) 0.009(4)
C72 0.039(3) 0.078(5) 0.052(4) -0.011(4) 0.009(3) 0.010(3)
C73 0.039(4) 0.052(5) 0.037(4) -0.001(4) 0.014(3) 0.009(3)
C74 0.040(4) 0.025(4) 0.037(3) -0.002(3) 0.017(3) -0.001(3)
C75 0.039(4) 0.025(4) 0.032(3) 0.005(3) 0.018(3) 0.004(3)
C76 0.032(4) 0.035(4) 0.041(3) -0.002(3) 0.015(3) 0.004(3)
C77 0.040(4) 0.035(4) 0.054(4) 0.000(4) 0.016(4) -0.003(3)
C78 0.024(4) 0.035(4) 0.044(4) 0.001(3) 0.011(3) -0.001(3)
C79 0.051(5) 0.036(4) 0.053(4) 0.006(3) 0.022(4) 0.000(3)
C80 0.039(4) 0.037(4) 0.061(5) 0.008(4) 0.018(4) -0.001(3)
C81 0.033(4) 0.049(4) 0.057(4) 0.020(3) 0.005(3) -0.003(3)
C82 0.040(4) 0.060(4) 0.044(4) 0.014(3) 0.011(3) -0.010(3)
C83 0.035(4) 0.050(4) 0.041(4) 0.000(3) 0.012(3) -0.004(3)
O6A 0.044(3) 0.076(6) 0.067(5) -0.009(5) 0.014(3) 0.009(5)
O6B 0.071(6) 0.084(6) 0.101(7) -0.005(5) 0.018(5) 0.004(4)
C84 0.048(4) 0.080(5) 0.058(5) -0.015(4) 0.009(4) 0.009(4)
C85 0.051(4) 0.097(8) 0.073(6) -0.019(7) 0.007(5) 0.013(5)
O6C 0.044(3) 0.076(6) 0.067(5) -0.009(5) 0.014(3) 0.009(5)
O6D 0.071(6) 0.084(6) 0.101(7) -0.005(5) 0.018(5) 0.004(4)
C4A 0.048(4) 0.080(5) 0.058(5) -0.015(4) 0.009(4) 0.009(4)
C5A 0.051(4) 0.097(8) 0.073(6) -0.019(7) 0.007(5) 0.013(5)
O7 0.037(3) 0.042(3) 0.040(2) 0.005(2) 0.018(2) 0.010(2)
N7 0.038(3) 0.028(3) 0.033(3) -0.002(2) 0.010(2) 0.004(3)
O7A 0.057(3) 0.100(4) 0.084(3) 0.029(3) 0.018(3) 0.017(3)
O7B 0.114(3) 0.113(3) 0.111(3) -0.007(2) 0.022(2) 0.0017(19)
C86 0.035(4) 0.036(4) 0.044(4) 0.009(3) 0.019(3) 0.009(3)
C87 0.045(4) 0.044(5) 0.040(4) 0.008(4) 0.016(3) 0.008(3)
C88 0.050(5) 0.056(5) 0.052(4) 0.011(4) 0.005(4) 0.011(4)
C89 0.052(4) 0.054(4) 0.056(4) 0.014(3) 0.016(3) 0.025(3)
C90 0.050(4) 0.055(4) 0.046(4) 0.006(3) 0.020(3) 0.019(3)
C91 0.037(4) 0.045(5) 0.038(3) 0.008(3) 0.011(3) 0.014(3)
C92 0.053(4) 0.037(4) 0.041(4) 0.002(4) 0.021(3) 0.011(3)
C93 0.041(4) 0.045(4) 0.035(3) 0.001(3) 0.010(3) 0.009(3)
C94 0.069(6) 0.055(5) 0.052(5) -0.020(4) 0.015(4) -0.001(4)
C95 0.035(4) 0.058(4) 0.030(4) 0.000(3) 0.008(3) 0.018(3)
C96 0.055(5) 0.058(5) 0.056(5) 0.015(4) 0.032(4) 0.016(4)
C97 0.078(5) 0.080(5) 0.073(5) 0.017(4) 0.033(4) 0.005(4)
C98 0.074(5) 0.090(5) 0.060(4) 0.015(4) 0.034(4) 0.005(4)
C99 0.066(5) 0.088(5) 0.047(4) 0.003(4) 0.024(4) 0.017(4)
C100 0.053(4) 0.072(5) 0.038(4) -0.010(4) 0.013(3) 0.012(4)
C101 0.091(5) 0.092(5) 0.096(5) -0.003(4) 0.006(5) 0.011(4)
C102 0.082(5) 0.130(6) 0.095(5) -0.008(5) 0.017(4) 0.027(4)
O8 0.036(3) 0.036(3) 0.037(2) -0.003(2) 0.009(2) -0.003(2)
N8 0.038(3) 0.023(3) 0.027(3) -0.003(2) 0.007(2) 0.000(2)
O8A 0.062(3) 0.044(3) 0.051(3) 0.004(2) 0.032(2) -0.003(2)
O8B 0.118(3) 0.107(3) 0.117(3) -0.0031(19) 0.0318(19) 0.0026(19)
C103 0.041(4) 0.024(4) 0.033(3) -0.006(3) 0.015(3) -0.004(3)
C104 0.036(4) 0.031(4) 0.038(3) -0.007(3) 0.007(3) 0.005(3)
C105 0.048(4) 0.036(4) 0.035(4) 0.001(3) 0.008(3) 0.006(3)
C106 0.048(4) 0.033(4) 0.034(3) 0.004(3) 0.020(3) -0.002(3)
C107 0.039(4) 0.038(4) 0.038(3) 0.000(3) 0.018(3) 0.003(3)
C108 0.036(4) 0.026(4) 0.033(3) 0.001(3) 0.012(3) 0.003(3)
C109 0.030(4) 0.030(4) 0.039(3) 0.000(3) 0.010(3) 0.005(3)
C110 0.034(4) 0.036(4) 0.033(3) -0.007(3) 0.008(3) -0.009(3)
C111 0.052(5) 0.034(4) 0.036(4) -0.005(3) 0.013(3) -0.003(3)
C112 0.043(4) 0.051(4) 0.026(4) -0.010(3) -0.002(3) 0.008(3)
C113 0.064(5) 0.039(4) 0.053(5) -0.006(4) 0.003(4) 0.015(3)
C114 0.096(5) 0.059(4) 0.057(5) -0.004(4) -0.001(4) 0.022(4)
C115 0.097(5) 0.082(5) 0.074(5) -0.012(5) 0.001(5) 0.037(4)
C116 0.075(5) 0.097(5) 0.079(5) -0.017(5) 0.002(4) 0.030(4)
C117 0.055(4) 0.077(5) 0.057(4) -0.015(4) 0.000(4) 0.010(4)
C118 0.070(5) 0.044(4) 0.064(4) 0.006(4) 0.036(4) 0.003(4)
C119 0.078(6) 0.049(5) 0.049(5) 0.006(4) 0.024(4) -0.005(4)
O9 0.028(3) 0.055(3) 0.043(3) 0.015(2) 0.004(2) -0.006(2)
O9A 0.065(3) 0.067(3) 0.065(3) 0.015(3) 0.030(3) -0.013(3)
O9B 0.066(4) 0.086(4) 0.068(3) -0.018(3) 0.026(3) -0.022(3)
N9 0.032(3) 0.038(3) 0.035(3) 0.005(3) 0.009(2) 0.003(2)
C120 0.045(4) 0.033(4) 0.039(4) 0.003(3) 0.016(3) -0.002(3)
C121 0.044(4) 0.041(5) 0.041(4) 0.008(3) 0.011(3) -0.003(3)
C122 0.057(4) 0.041(5) 0.041(4) 0.008(4) 0.011(3) 0.002(4)
C123 0.052(4) 0.045(5) 0.053(4) 0.006(4) 0.023(4) -0.013(4)
C124 0.042(4) 0.061(5) 0.056(4) 0.018(4) 0.021(3) -0.002(4)
C125 0.038(4) 0.032(4) 0.050(4) 0.003(3) 0.017(3) -0.012(3)
C126 0.038(4) 0.045(4) 0.048(4) 0.004(3) 0.011(3) -0.009(3)
C127 0.039(3) 0.042(4) 0.037(3) 0.004(3) 0.010(3) -0.003(3)
C128 0.049(5) 0.059(5) 0.076(5) -0.028(4) 0.008(4) 0.003(4)
C129 0.028(3) 0.051(4) 0.036(4) -0.001(3) 0.009(3) -0.001(3)
C130 0.043(4) 0.047(4) 0.047(4) -0.002(4) 0.009(4) -0.005(3)
C131 0.054(5) 0.059(5) 0.060(5) -0.015(4) 0.015(4) 0.003(4)
C132 0.049(4) 0.081(5) 0.072(5) -0.007(4) 0.014(4) 0.012(4)
C133 0.031(4) 0.086(5) 0.075(5) -0.015(4) 0.006(4) -0.008(4)
C134 0.037(4) 0.058(5) 0.059(5) -0.012(4) 0.011(4) -0.008(3)
C135 0.051(4) 0.084(5) 0.049(4) 0.006(4) 0.014(3) -0.014(4)
C136 0.074(5) 0.102(5) 0.065(4) 0.017(4) 0.022(4) -0.017(4)

loop_
_atom_type_symbol
_atom_type_description
_atom_type_scat_dispersion_real
_atom_type_scat_dispersion_imag
_atom_type_scat_source
C C 0.0181 0.0091 'International Tables Vol C Tables 4.2.6.8 and 6.1.1.4'
H H 0.0000 0.0000 'International Tables Vol C Tables 4.2.6.8 and 6.1.1.4'
N N 0.0311 0.0180 'International Tables Vol C Tables 4.2.6.8 and 6.1.1.4'
O O 0.0492 0.0322 'International Tables Vol C Tables 4.2.6.8 and 6.1.1.4'
Fe Fe -1.1336 3.1974 'International Tables Vol C Tables 4.2.6.8 and 6.1.1.4'

loop_
_geom_angle_atom_site_label_1
_geom_angle_atom_site_label_2
_geom_angle_atom_site_label_3
_geom_angle
O5 Fe1 O1 114.7(2)
O5 Fe1 O2 121.3(2)
O1 Fe1 O2 123.9(2)
O5 Fe1 N2 96.90(19)
O1 Fe1 N2 86.37(19)
O2 Fe1 N2 85.02(19)
O5 Fe1 N1 97.28(19)
O1 Fe1 N1 86.42(19)
O2 Fe1 N1 88.83(18)
N2 Fe1 N1 165.7(2)
O5 Fe2 O3 117.08(19)
O5 Fe2 O4 112.51(19)
O3 Fe2 O4 130.3(2)
O5 Fe2 N3 99.18(19)
O3 Fe2 N3 84.91(18)
O4 Fe2 N3 84.01(18)
O5 Fe2 N4 98.45(19)
O3 Fe2 N4 89.94(17)
O4 Fe2 N4 86.30(17)
N3 Fe2 N4 162.08(19)
O10 Fe3 O6 111.9(2)
O10 Fe3 O7 120.7(2)
O6 Fe3 O7 127.3(2)
O10 Fe3 N7 99.6(2)
O6 Fe3 N7 83.40(19)
O7 Fe3 N7 84.82(19)
O10 Fe3 N6 98.76(19)
O6 Fe3 N6 85.50(19)
O7 Fe3 N6 89.78(18)
N7 Fe3 N6 161.0(2)
O10 Fe4 O9 119.5(2)
O10 Fe4 O8 112.8(2)
O9 Fe4 O8 127.6(2)
O10 Fe4 N9 97.6(2)
O9 Fe4 N9 85.04(18)
O8 Fe4 N9 85.70(18)
O10 Fe4 N8 97.96(19)
O9 Fe4 N8 88.95(18)
O8 Fe4 N8 86.52(17)
N9 Fe4 N8 164.29(19)
Fe1 O5 Fe2 158.2(3)
Fe3 O10 Fe4 159.7(3)
C1 O1 Fe1 131.5(4)
O1 C1 C6 123.6(6)
O1 C1 C2 119.1(5)
C6 C1 C2 117.3(6)
C7 N1 C8 112.9(5)
C7 N1 Fe1 121.1(4)
C8 N1 Fe1 125.6(4)
C16 O1A C4 108.4(8)
C3 C2 C1 121.6(6)
C3 C2 H2A 119.2
C1 C2 H2A 119.2
C2 C3 C4 119.6(7)
C2 C3 H3A 120.2
C4 C3 H3A 120.2
C3 C4 C5 120.8(7)
C3 C4 O1A 119.2(6)
C5 C4 O1A 119.3(6)
C4 C5 C6 119.5(6)
C4 C5 H5A 120.3
C6 C5 H5A 120.3
C5 C6 C1 121.1(6)
C5 C6 C7 116.0(5)
C1 C6 C7 122.9(6)
N1 C7 C6 127.0(6)
N1 C7 H7A 116.5
C6 C7 H7A 116.5
N1 C8 C9 112.8(5)
N1 C8 C10 110.9(5)
C9 C8 C10 110.8(5)
N1 C8 H8A 107.4
C9 C8 H8A 107.4
C10 C8 H8A 107.4
C8 C9 H9A 109.5
C8 C9 H9B 109.5
H9A C9 H9B 109.5
C8 C9 H9C 109.5
H9A C9 H9C 109.5
H9B C9 H9C 109.5
C11 C10 C15 119.7(6)
C11 C10 C8 121.5(5)
C15 C10 C8 118.8(6)
C10 C11 C12 121.0(6)
C10 C11 H11A 119.5
C12 C11 H11A 119.5
C13 C12 C11 119.4(7)
C13 C12 H12A 120.3
C11 C12 H12A 120.3
C14 C13 C12 120.0(7)
C14 C13 H13A 120.0
C12 C13 H13A 120.0
C13 C14 C15 120.4(6)
C13 C14 H14A 119.8
C15 C14 H14A 119.8
C10 C15 C14 119.5(6)
C10 C15 H15A 120.3
C14 C15 H15A 120.3
O1B C16 O1A 129.7(11)
O1B C16 C17 123.4(10)
O1A C16 C17 106.9(10)
C16 C17 H17A 109.5
C16 C17 H17B 109.5
H17A C17 H17B 109.5
C16 C17 H17C 109.5
H17A C17 H17C 109.5
H17B C17 H17C 109.5
C18 O2 Fe1 135.5(4)
C24 N2 C25 117.8(5)
C24 N2 Fe1 124.9(4)
C25 N2 Fe1 117.2(4)
C33 O2A C21 114.3(8)
O2 C18 C19 120.4(5)
O2 C18 C23 121.2(6)
C19 C18 C23 118.4(6)
C20 C19 C18 122.3(6)
C20 C19 H19A 118.9
C18 C19 H19A 118.9
C21 C20 C19 119.2(7)
C21 C20 H20A 120.4
C19 C20 H20A 120.4
C20 C21 C22 121.2(7)
C20 C21 O2A 117.5(7)
C22 C21 O2A 120.8(6)
C21 C22 C23 121.1(6)
C21 C22 H22A 119.5
C23 C22 H22A 119.5
C22 C23 C18 117.8(6)
C22 C23 C24 118.4(6)
C18 C23 C24 123.7(6)
N2 C24 C23 125.2(6)
N2 C24 H24A 117.4
C23 C24 H24A 117.4
N2 C25 C27 113.7(6)
N2 C25 C26 106.6(5)
C27 C25 C26 114.2(6)
N2 C25 H25A 107.3
C27 C25 H25A 107.3
C26 C25 H25A 107.3
C25 C26 H26A 109.5
C25 C26 H26B 109.5
H26A C26 H26B 109.5
C25 C26 H26C 109.5
H26A C26 H26C 109.5
H26B C26 H26C 109.5
C28 C27 C32 118.2(7)
C28 C27 C25 118.2(6)
C32 C27 C25 123.6(7)
C27 C28 C29 121.3(8)
C27 C28 H28A 119.4
C29 C28 H28A 119.4
C30 C29 C28 119.3(10)
C30 C29 H29A 120.4
C28 C29 H29A 120.4
C31 C30 C29 120.8(9)
C31 C30 H30A 119.6
C29 C30 H30A 119.6
C30 C31 C32 121.0(9)
C30 C31 H31A 119.5
C32 C31 H31A 119.5
C27 C32 C31 119.3(8)
C27 C32 H32A 120.3
C31 C32 H32A 120.3
O2B C33 O2A 123.8(9)
O2B C33 C34 123.6(10)
O2A C33 C34 112.5(10)
C33 C34 H34A 109.5
C33 C34 H34B 109.5
H34A C34 H34B 109.5
C33 C34 H34C 109.5
H34A C34 H34C 109.5
H34B C34 H34C 109.5
C35 O3 Fe2 136.2(4)
C41 N3 C42 117.7(5)
C41 N3 Fe2 126.5(4)
C42 N3 Fe2 115.7(4)
C50 O3A C38 118.0(7)
O3 C35 C36 120.7(6)
O3 C35 C40 122.1(6)
C36 C35 C40 117.2(6)
C37 C36 C35 123.0(7)
C37 C36 H36A 118.5
C35 C36 H36A 118.5
C36 C37 C38 119.0(7)
C36 C37 H37A 120.5
C38 C37 H37A 120.5
C39 C38 C37 121.0(6)
C39 C38 O3A 120.5(6)
C37 C38 O3A 118.3(6)
C38 C39 C40 120.8(6)
C38 C39 H39A 119.6
C40 C39 H39A 119.6
C39 C40 C41 118.4(6)
C39 C40 C35 119.0(6)
C41 C40 C35 122.5(6)
N3 C41 C40 126.1(6)
N3 C41 H41A 116.9
C40 C41 H41A 116.9
N3 C42 C44 112.9(5)
N3 C42 C43 108.4(5)
C44 C42 C43 113.2(5)
N3 C42 H42A 107.3
C44 C42 H42A 107.3
C43 C42 H42A 107.3
C42 C43 H43A 109.5
C42 C43 H43B 109.5
H43A C43 H43B 109.5
C42 C43 H43C 109.5
H43A C43 H43C 109.5
H43B C43 H43C 109.5
C45 C44 C49 117.7(6)
C45 C44 C42 118.4(6)
C49 C44 C42 123.9(6)
C44 C45 C46 122.9(7)
C44 C45 H45A 118.6
C46 C45 H45A 118.6
C47 C46 C45 118.7(8)
C47 C46 H46A 120.6
C45 C46 H46A 120.6
C46 C47 C48 120.7(7)
C46 C47 H47A 119.7
C48 C47 H47A 119.7
C49 C48 C47 119.1(7)
C49 C48 H48A 120.4
C47 C48 H48A 120.4
C44 C49 C48 120.9(7)
C44 C49 H49A 119.5
C48 C49 H49A 119.5
O3B C50 O3A 121.1(8)
O3B C50 C51 127.7(8)
O3A C50 C51 111.2(8)
C50 C51 H51A 109.5
C50 C51 H51B 109.5
H51A C51 H51B 109.5
C50 C51 H51C 109.5
H51A C51 H51C 109.5
H51B C51 H51C 109.5
C52 O4 Fe2 130.8(4)
C58 N4 C59 111.8(5)
C58 N4 Fe2 121.4(4)
C59 N4 Fe2 126.4(4)
C67 O4A C55 120.8(6)
O4 C52 C57 122.4(6)
O4 C52 C53 119.2(6)
C57 C52 C53 118.4(6)
C54 C53 C52 120.2(6)
C54 C53 H53A 119.9
C52 C53 H53A 119.9
C53 C54 C55 120.4(6)
C53 C54 H54A 119.8
C55 C54 H54A 119.8
C56 C55 C54 120.9(6)
C56 C55 O4A 119.2(6)
C54 C55 O4A 119.9(6)
C55 C56 C57 119.6(6)
C55 C56 H56A 120.2
C57 C56 H56A 120.2
C56 C57 C52 120.4(6)
C56 C57 C58 116.6(6)
C52 C57 C58 123.1(6)
N4 C58 C57 127.5(6)
N4 C58 H58A 116.2
C57 C58 H58A 116.2
N4 C59 C60 111.9(5)
N4 C59 C61 109.5(5)
C60 C59 C61 113.6(5)
N4 C59 H59A 107.2
C60 C59 H59A 107.2
C61 C59 H59A 107.2
C59 C60 H60A 109.5
C59 C60 H60B 109.5
H60A C60 H60B 109.5
C59 C60 H60C 109.5
H60A C60 H60C 109.5
H60B C60 H60C 109.5
C66 C61 C62 118.0(7)
C66 C61 C59 122.7(6)
C62 C61 C59 119.2(7)
C63 C62 C61 121.0(9)
C63 C62 H62A 119.5
C61 C62 H62A 119.5
C62 C63 C64 119.2(9)
C62 C63 H63A 120.4
C64 C63 H63A 120.4
C65 C64 C63 120.6(9)
C65 C64 H64A 119.7
C63 C64 H64A 119.7
C64 C65 C66 120.2(9)
C64 C65 H65A 119.9
C66 C65 H65A 119.9
C61 C66 C65 120.9(8)
C61 C66 H66A 119.6
C65 C66 H66A 119.6
O4B C67 O4A 119.5(8)
O4B C67 C68 125.0(9)
O4A C67 C68 115.0(7)
C67 C68 H68A 109.5
C67 C68 H68B 109.5
H68A C68 H68B 109.5
C67 C68 H68C 109.5
H68A C68 H68C 109.5
H68B C68 H68C 109.5
C69 O6 Fe3 131.5(4)
C75 N6 C76 112.1(5)
C75 N6 Fe3 122.3(4)
C76 N6 Fe3 125.3(4)
O6 C69 C74 122.2(6)
O6 C69 C70 120.4(6)
C74 C69 C70 117.4(6)
C71 C70 C69 121.5(6)
C71 C70 H70A 119.2
C69 C70 H70A 119.2
C70 C71 C72 119.5(7)
C70 C71 H71A 120.3
C72 C71 H71A 120.3
C73 C72 C71 122.2(7)
C73 C72 O6A 119.4(11)
C71 C72 O6A 117.3(11)
C73 C72 O6C 115.3(9)
C71 C72 O6C 121.2(10)
O6A C72 O6C 22.3(9)
C72 C73 C74 120.0(6)
C72 C73 H73A 120.0
C74 C73 H73A 120.0
C69 C74 C73 119.4(6)
C69 C74 C75 123.3(6)
C73 C74 C75 117.3(6)
N6 C75 C74 125.9(6)
N6 C75 H75A 117.0
C74 C75 H75A 117.0
N6 C76 C78 109.6(5)
N6 C76 C77 113.0(5)
C78 C76 C77 112.9(5)
N6 C76 H76A 107.0
C78 C76 H76A 107.0
C77 C76 H76A 107.0
C76 C77 H77A 109.5
C76 C77 H77B 109.5
H77A C77 H77B 109.5
C76 C77 H77C 109.5
H77A C77 H77C 109.5
H77B C77 H77C 109.5
C83 C78 C79 118.5(6)
C83 C78 C76 120.1(6)
C79 C78 C76 121.4(6)
C80 C79 C78 121.2(6)
C80 C79 H79A 119.4
C78 C79 H79A 119.4
C81 C80 C79 119.4(7)
C81 C80 H80A 120.3
C79 C80 H80A 120.3
C80 C81 C82 120.6(7)
C80 C81 H81A 119.7
C82 C81 H81A 119.7
C81 C82 C83 120.0(6)
C81 C82 H82A 120.0
C83 C82 H82A 120.0
C78 C83 C82 120.2(7)
C78 C83 H83A 119.9
C82 C83 H83A 119.9
C84 O6A C72 113.0(16)
O6B C84 O6A 117(2)
O6B C84 C85 142(2)
O6A C84 C85 100.4(18)
C4A O6C C72 107.6(12)
O6D C4A O6C 126.7(17)
O6D C4A C5A 121.3(18)
O6C C4A C5A 111.5(15)
C4A C5A H5AA 109.5
C4A C5A H5AB 109.5
H5AA C5A H5AB 109.5
C4A C5A H5AC 109.5
H5AA C5A H5AC 109.5
H5AB C5A H5AC 109.5
C86 O7 Fe3 136.9(4)
C92 N7 C93 116.4(5)
C92 N7 Fe3 125.9(4)
C93 N7 Fe3 117.7(4)
C101 O7A C89 117.0(9)
O7 C86 C87 120.6(6)
O7 C86 C91 121.1(6)
C87 C86 C91 118.3(6)
C88 C87 C86 121.7(6)
C88 C87 H87A 119.1
C86 C87 H87A 119.1
C87 C88 C89 119.1(7)
C87 C88 H88A 120.4
C89 C88 H88A 120.4
C90 C89 C88 123.0(7)
C90 C89 O7A 114.8(6)
C88 C89 O7A 121.8(7)
C89 C90 C91 118.7(6)
C89 C90 H90A 120.6
C91 C90 H90A 120.6
C86 C91 C92 123.5(6)
C86 C91 C90 119.2(6)
C92 C91 C90 117.4(6)
N7 C92 C91 125.8(6)
N7 C92 H92A 117.1
C91 C92 H92A 117.1
C95 C93 C94 117.0(6)
C95 C93 N7 110.8(5)
C94 C93 N7 108.0(6)
C95 C93 H93A 106.8
C94 C93 H93A 106.8
N7 C93 H93A 106.8
C93 C94 H94A 109.5
C93 C94 H94B 109.5
H94A C94 H94B 109.5
C93 C94 H94C 109.5
H94A C94 H94C 109.5
H94B C94 H94C 109.5
C96 C95 C100 117.3(7)
C96 C95 C93 119.6(6)
C100 C95 C93 123.1(7)
C95 C96 C97 122.8(8)
C95 C96 H96A 118.6
C97 C96 H96A 118.6
C98 C97 C96 117.0(9)
C98 C97 H97A 121.5
C96 C97 H97A 121.5
C99 C98 C97 122.4(9)
C99 C98 H98A 118.8
C97 C98 H98A 118.8
C98 C99 C100 119.3(8)
C98 C99 H99A 120.3
C100 C99 H99A 120.3
C99 C100 C95 121.1(8)
C99 C100 H10D 119.4
C95 C100 H10D 119.4
O7A C101 O7B 122.8(10)
O7A C101 C102 113.1(11)
O7B C101 C102 123.7(11)
C101 C102 H10A 109.5
C101 C102 H10B 109.5
H10A C102 H10B 109.5
C101 C102 H10C 109.5
H10A C102 H10C 109.5
H10B C102 H10C 109.5
C103 O8 Fe4 130.1(4)
C109 N8 C110 113.0(5)
C109 N8 Fe4 119.8(4)
C110 N8 Fe4 126.9(4)
C118 O8A C106 119.4(5)
O8 C103 C104 120.0(6)
O8 C103 C108 121.2(6)
C104 C103 C108 118.8(6)
C103 C104 C105 120.5(6)
C103 C104 H10E 119.7
C105 C104 H10E 119.7
C106 C105 C104 119.5(6)
C106 C105 H10F 120.3
C104 C105 H10F 120.3
C105 C106 C107 121.4(6)
C105 C106 O8A 117.7(6)
C107 C106 O8A 120.8(6)
C106 C107 C108 119.7(6)
C106 C107 H10G 120.1
C108 C107 H10G 120.1
C107 C108 C103 120.0(6)
C107 C108 C109 117.2(6)
C103 C108 C109 122.7(6)
N8 C109 C108 129.8(6)
N8 C109 H10H 115.1
C108 C109 H10H 115.1
N8 C110 C111 112.2(5)
N8 C110 C112 109.6(5)
C111 C110 C112 114.4(5)
N8 C110 H11H 106.7
C111 C110 H11H 106.7
C112 C110 H11H 106.7
C110 C111 H11B 109.5
C110 C111 H11C 109.5
H11B C111 H11C 109.5
C110 C111 H11D 109.5
H11B C111 H11D 109.5
H11C C111 H11D 109.5
C113 C112 C117 118.6(7)
C113 C112 C110 120.9(6)
C117 C112 C110 120.5(7)
C112 C113 C114 120.4(8)
C112 C113 H11I 119.8
C114 C113 H11I 119.8
C115 C114 C113 118.1(10)
C115 C114 H11J 120.9
C113 C114 H11J 120.9
C116 C115 C114 123.2(10)
C116 C115 H11K 118.4
C114 C115 H11K 118.4
C115 C116 C117 117.8(10)
C115 C116 H11L 121.1
C117 C116 H11L 121.1
C112 C117 C116 121.8(9)
C112 C117 H11M 119.1
C116 C117 H11M 119.1
O8B C118 O8A 120.6(7)
O8B C118 C119 124.6(8)
O8A C118 C119 114.6(7)
C118 C119 H11E 109.5
C118 C119 H11F 109.5
H11E C119 H11F 109.5
C118 C119 H11G 109.5
H11E C119 H11G 109.5
H11F C119 H11G 109.5
C120 O9 Fe4 135.1(4)
C135 O9A C123 116.8(7)
C126 N9 C127 117.5(5)
C126 N9 Fe4 126.2(5)
C127 N9 Fe4 116.2(4)
O9 C120 C125 121.7(6)
O9 C120 C121 119.3(6)
C125 C120 C121 118.9(6)
C122 C121 C120 121.6(7)
C122 C121 H12F 119.2
C120 C121 H12F 119.2
C121 C122 C123 119.6(7)
C121 C122 H12G 120.2
C123 C122 H12G 120.2
C124 C123 C122 119.9(6)
C124 C123 O9A 122.0(7)
C122 C123 O9A 117.8(7)
C123 C124 C125 121.9(7)
C123 C124 H12H 119.1
C125 C124 H12H 119.1
C124 C125 C120 118.1(6)
C124 C125 C126 117.6(6)
C120 C125 C126 124.3(6)
N9 C126 C125 125.0(6)
N9 C126 H12I 117.5
C125 C126 H12I 117.5
N9 C127 C129 112.1(5)
N9 C127 C128 109.3(6)
C129 C127 C128 114.7(6)
N9 C127 H12E 106.8
C129 C127 H12E 106.8
C128 C127 H12E 106.8
C127 C128 H12B 109.5
C127 C128 H12C 109.5
H12B C128 H12C 109.5
C127 C128 H12D 109.5
H12B C128 H12D 109.5
H12C C128 H12D 109.5
C134 C129 C130 117.6(7)
C134 C129 C127 123.7(7)
C130 C129 C127 118.7(6)
C131 C130 C129 121.9(7)
C131 C130 H13E 119.1
C129 C130 H13E 119.1
C132 C131 C130 119.3(8)
C132 C131 H13F 120.4
C130 C131 H13F 120.4
C133 C132 C131 120.3(8)
C133 C132 H13G 119.9
C131 C132 H13G 119.9
C132 C133 C134 121.0(8)
C132 C133 H13H 119.5
C134 C133 H13H 119.5
C129 C134 C133 120.0(8)
C129 C134 H13I 120.0
C133 C134 H13I 120.0
O9B C135 O9A 124.3(8)
O9B C135 C136 128.2(9)
O9A C135 C136 107.4(9)
C135 C136 H13B 109.5
C135 C136 H13C 109.5
H13B C136 H13C 109.5
C135 C136 H13D 109.5
H13B C136 H13D 109.5
H13C C136 H13D 109.5

loop_
_geom_bond_atom_site_label_1
_geom_bond_atom_site_label_2
_geom_bond_distance
Fe1 O5 1.785(5)
Fe1 O1 1.895(4)
Fe1 O2 1.899(4)
Fe1 N2 2.170(5)
Fe1 N1 2.210(5)
Fe2 O5 1.790(5)
Fe2 O3 1.893(4)
Fe2 O4 1.925(4)
Fe2 N3 2.169(5)
Fe2 N4 2.218(5)
Fe3 O10 1.781(5)
Fe3 O6 1.888(4)
Fe3 O7 1.909(4)
Fe3 N7 2.155(5)
Fe3 N6 2.195(5)
Fe4 O10 1.791(5)
Fe4 O9 1.905(4)
Fe4 O8 1.920(4)
Fe4 N9 2.169(5)
Fe4 N8 2.209(5)
O1 C1 1.316(7)
C1 C6 1.393(8)
C1 C2 1.417(9)
N1 C7 1.293(7)
N1 C8 1.475(8)
O1A C16 1.215(12)
O1A C4 1.491(9)
O1B C16 1.204(12)
C2 C3 1.371(9)
C2 H2A 0.9500
C3 C4 1.376(9)
C3 H3A 0.9500
C4 C5 1.386(9)
C5 C6 1.393(8)
C5 H5A 0.9500
C6 C7 1.465(8)
C7 H7A 0.9500
C8 C9 1.537(8)
C8 C10 1.549(9)
C8 H8A 1.0000
C9 H9A 0.9800
C9 H9B 0.9800
C9 H9C 0.9800
C10 C11 1.362(9)
C10 C15 1.378(8)
C11 C12 1.379(9)
C11 H11A 0.9500
C12 C13 1.372(9)
C12 H12A 0.9500
C13 C14 1.370(10)
C13 H13A 0.9500
C14 C15 1.380(9)
C14 H14A 0.9500
C15 H15A 0.9500
C16 C17 1.575(12)
C17 H17A 0.9800
C17 H17B 0.9800
C17 H17C 0.9800
O2 C18 1.310(7)
N2 C24 1.292(8)
N2 C25 1.497(8)
O2A C33 1.249(11)
O2A C21 1.495(9)
O2B C33 1.248(11)
C18 C19 1.389(8)
C18 C23 1.426(8)
C19 C20 1.370(9)
C19 H19A 0.9500
C20 C21 1.361(9)
C20 H20A 0.9500
C21 C22 1.370(9)
C22 C23 1.402(9)
C22 H22A 0.9500
C23 C24 1.436(9)
C24 H24A 0.9500
C25 C27 1.527(9)
C25 C26 1.541(10)
C25 H25A 1.0000
C26 H26A 0.9800
C26 H26B 0.9800
C26 H26C 0.9800
C27 C28 1.372(10)
C27 C32 1.387(9)
C28 C29 1.395(11)
C28 H28A 0.9500
C29 C30 1.353(12)
C29 H29A 0.9500
C30 C31 1.339(13)
C30 H30A 0.9500
C31 C32 1.399(11)
C31 H31A 0.9500
C32 H32A 0.9500
C33 C34 1.482(11)
C34 H34A 0.9800
C34 H34B 0.9800
C34 H34C 0.9800
O3 C35 1.318(7)
N3 C41 1.287(7)
N3 C42 1.498(7)
O3A C50 1.367(9)
O3A C38 1.415(8)
O3B C50 1.188(10)
C35 C36 1.412(9)
C35 C40 1.436(9)
C36 C37 1.356(9)
C36 H36A 0.9500
C37 C38 1.400(10)
C37 H37A 0.9500
C38 C39 1.369(9)
C39 C40 1.406(8)
C39 H39A 0.9500
C40 C41 1.419(8)
C41 H41A 0.9500
C42 C44 1.529(9)
C42 C43 1.531(9)
C42 H42A 1.0000
C43 H43A 0.9800
C43 H43B 0.9800
C43 H43C 0.9800
C44 C45 1.372(10)
C44 C49 1.386(9)
C45 C46 1.387(9)
C45 H45A 0.9500
C46 C47 1.358(10)
C46 H46A 0.9500
C47 C48 1.397(11)
C47 H47A 0.9500
C48 C49 1.392(10)
C48 H48A 0.9500
C49 H49A 0.9500
C50 C51 1.499(11)
C51 H51A 0.9800
C51 H51B 0.9800
C51 H51C 0.9800
O4 C52 1.316(7)
N4 C58 1.279(7)
N4 C59 1.503(7)
O4A C67 1.294(9)
O4A C55 1.412(7)
O4B C67 1.199(10)
C52 C57 1.409(9)
C52 C53 1.410(8)
C53 C54 1.369(8)
C53 H53A 0.9500
C54 C55 1.390(9)
C54 H54A 0.9500
C55 C56 1.368(8)
C56 C57 1.394(8)
C56 H56A 0.9500
C57 C58 1.476(9)
C58 H58A 0.9500
C59 C60 1.513(8)
C59 C61 1.533(9)
C59 H59A 1.0000
C60 H60A 0.9800
C60 H60B 0.9800
C60 H60C 0.9800
C61 C66 1.374(10)
C61 C62 1.409(10)
C62 C63 1.375(12)
C62 H62A 0.9500
C63 C64 1.398(13)
C63 H63A 0.9500
C64 C65 1.347(11)
C64 H64A 0.9500
C65 C66 1.400(10)
C65 H65A 0.9500
C66 H66A 0.9500
C67 C68 1.467(10)
C68 H68A 0.9800
C68 H68B 0.9800
C68 H68C 0.9800
O6 C69 1.315(7)
N6 C75 1.302(7)
N6 C76 1.504(8)
C69 C74 1.408(8)
C69 C70 1.430(9)
C70 C71 1.353(9)
C70 H70A 0.9500
C71 C72 1.373(10)
C71 H71A 0.9500
C72 C73 1.350(9)
C72 O6A 1.45(2)
C72 O6C 1.485(19)
C73 C74 1.411(9)
C73 H73A 0.9500
C74 C75 1.444(9)
C75 H75A 0.9500
C76 C78 1.523(9)
C76 C77 1.547(9)
C76 H76A 1.0000
C77 H77A 0.9800
C77 H77B 0.9800
C77 H77C 0.9800
C78 C83 1.373(8)
C78 C79 1.394(9)
C79 C80 1.391(10)
C79 H79A 0.9500
C80 C81 1.359(9)
C80 H80A 0.9500
C81 C82 1.380(10)
C81 H81A 0.9500
C82 C83 1.399(10)
C82 H82A 0.9500
C83 H83A 0.9500
O6A C84 1.42(3)
O6B C84 1.13(2)
C84 C85 1.55(3)
C85 H85A 0.9800
C85 H85B 0.9800
C85 H85C 0.9800
O6C C4A 1.35(2)
O6D C4A 1.173(18)
C4A C5A 1.53(2)
C5A H5AA 0.9800
C5A H5AB 0.9800
C5A H5AC 0.9800
O7 C86 1.316(7)
N7 C92 1.298(8)
N7 C93 1.508(8)
O7A C101 1.169(11)
O7A C89 1.433(8)
O7B C101 1.266(13)
C86 C87 1.410(9)
C86 C91 1.416(9)
C87 C88 1.368(9)
C87 H87A 0.9500
C88 C89 1.383(9)
C88 H88A 0.9500
C89 C90 1.352(9)
C90 C91 1.441(9)
C90 H90A 0.9500
C91 C92 1.433(9)
C92 H92A 0.9500
C93 C95 1.492(9)
C93 C94 1.501(10)
C93 H93A 1.0000
C94 H94A 0.9800
C94 H94B 0.9800
C94 H94C 0.9800
C95 C96 1.367(11)
C95 C100 1.407(9)
C96 C97 1.396(10)
C96 H96A 0.9500
C97 C98 1.386(12)
C97 H97A 0.9500
C98 C99 1.352(12)
C98 H98A 0.9500
C99 C100 1.377(11)
C99 H99A 0.9500
C100 H10D 0.9500
C101 C102 1.546(11)
C102 H10A 0.9800
C102 H10B 0.9800
C102 H10C 0.9800
O8 C103 1.332(7)
N8 C109 1.274(7)
N8 C110 1.507(7)
O8A C118 1.306(9)
O8A C106 1.416(7)
O8B C118 1.201(10)
C103 C104 1.379(8)
C103 C108 1.421(9)
C104 C105 1.400(9)
C104 H10E 0.9500
C105 C106 1.367(9)
C105 H10F 0.9500
C106 C107 1.376(8)
C107 C108 1.381(8)
C107 H10G 0.9500
C108 C109 1.448(8)
C109 H10H 0.9500
C110 C111 1.512(8)
C110 C112 1.514(10)
C110 H11H 1.0000
C111 H11B 0.9800
C111 H11C 0.9800
C111 H11D 0.9800
C112 C113 1.369(10)
C112 C117 1.385(10)
C113 C114 1.413(11)
C113 H11I 0.9500
C114 C115 1.361(12)
C114 H11J 0.9500
C115 C116 1.352(13)
C115 H11K 0.9500
C116 C117 1.387(12)
C116 H11L 0.9500
C117 H11M 0.9500
C118 C119 1.477(9)
C119 H11E 0.9800
C119 H11F 0.9800
C119 H11G 0.9800
O9 C120 1.339(7)
O9A C135 1.353(10)
O9A C123 1.403(8)
O9B C135 1.177(10)
N9 C126 1.297(8)
N9 C127 1.501(8)
C120 C125 1.408(9)
C120 C121 1.409(9)
C121 C122 1.377(9)
C121 H12F 0.9500
C122 C123 1.384(9)
C122 H12G 0.9500
C123 C124 1.378(9)
C124 C125 1.406(8)
C124 H12H 0.9500
C125 C126 1.430(9)
C126 H12I 0.9500
C127 C129 1.519(9)
C127 C128 1.527(9)
C127 H12E 1.0000
C128 H12B 0.9800
C128 H12C 0.9800
C128 H12D 0.9800
C129 C134 1.381(9)
C129 C130 1.390(10)
C130 C131 1.368(10)
C130 H13E 0.9500
C131 C132 1.366(11)
C131 H13F 0.9500
C132 C133 1.349(12)
C132 H13G 0.9500
C133 C134 1.383(10)
C133 H13H 0.9500
C134 H13I 0.9500
C135 C136 1.542(11)
C136 H13B 0.9800
C136 H13C 0.9800
C136 H13D 0.9800
